data_7054273
loop_
_publ_author_name
'Hashemi, Lida'
'Morsali, Ali'
'B\"uy\"ukg\"ungor, Orhan'

_publ_section_title
;
 Anion influence on transformations of a nonporous 3D to porous 3D
 coordination polymer
;
_journal_name_full 'New Journal of Chemistry'
_journal_paper_doi 10.1039/c4nj00175c
_journal_year 2014
_chemical_formula_moiety 'C32 H28 N12 Pb2 S4'
_chemical_formula_sum 'C32 H28 N12 Pb2 S4'
_chemical_formula_weight 1123.28
_chemical_name_systematic
;
 ?
;
_space_group_IT_number 14
_symmetry_cell_setting monoclinic
_symmetry_space_group_name_Hall '-P 2ybc'
_symmetry_space_group_name_H-M 'P 1 21/c 1'
_atom_sites_solution_hydrogens geom
_atom_sites_solution_primary direct
_atom_sites_solution_secondary difmap
_audit_creation_method SHELXL-97
_cell_angle_alpha 90.00
_cell_angle_beta 109.200(2)
_cell_angle_gamma 90.00
_cell_formula_units_Z 4
_cell_length_a 16.3972(5)
_cell_length_b 14.1233(3)
_cell_length_c 20.3576(6)
_cell_measurement_reflns_used 3315
_cell_measurement_temperature 296
_cell_measurement_theta_max 28.02
_cell_measurement_theta_min 1.94
_cell_volume 4452.2(2)
_computing_cell_refinement X-AREA
_computing_data_collection 'X-AREA (Stoe & Cie, 2002)'
_computing_data_reduction 'X-RED32 (Stoe & Cie, 2002)'
_computing_molecular_graphics 'ORTEP-3 for Windows (Farrugia, 1997)'
_computing_publication_material 'WinGX (Farrugia, 1999)'
_computing_structure_refinement 'SHELXL-97 (Sheldrick, 1997)'
_computing_structure_solution 'SHELXS97 (Sheldrick, 2008)'
_diffrn_ambient_temperature 296
_diffrn_measured_fraction_theta_full 1.000
_diffrn_measured_fraction_theta_max 1.000
_diffrn_measurement_device_type 'STOE IPDS 2'
_diffrn_measurement_method 'rotation method'
_diffrn_radiation_monochromator graphite
_diffrn_radiation_source 'fine-focus sealed tube'
_diffrn_radiation_type MoK\a
_diffrn_radiation_wavelength 0.71073
_diffrn_reflns_av_R_equivalents 0.0625
_diffrn_reflns_av_sigmaI/netI 0.0492
_diffrn_reflns_limit_h_max 20
_diffrn_reflns_limit_h_min -20
_diffrn_reflns_limit_k_max 17
_diffrn_reflns_limit_k_min -17
_diffrn_reflns_limit_l_max 25
_diffrn_reflns_limit_l_min -25
_diffrn_reflns_number 33115
_diffrn_reflns_theta_full 26.50
_diffrn_reflns_theta_max 26.50
_diffrn_reflns_theta_min 1.95
_exptl_absorpt_coefficient_mu 7.776
_exptl_absorpt_correction_T_max 0.3633
_exptl_absorpt_correction_T_min 0.0802
_exptl_absorpt_correction_type integration
_exptl_absorpt_process_details '(X-RED32; Stoe & Cie, 2002)'
_exptl_crystal_colour yellow
_exptl_crystal_density_diffrn 1.676
_exptl_crystal_density_method 'not measured'
_exptl_crystal_description prism
_exptl_crystal_F_000 2128
_exptl_crystal_size_max 0.54
_exptl_crystal_size_mid 0.34
_exptl_crystal_size_min 0.12
_refine_diff_density_max 1.908
_refine_diff_density_min -1.317
_refine_diff_density_rms 0.145
_refine_ls_extinction_method none
_refine_ls_goodness_of_fit_ref 1.128
_refine_ls_hydrogen_treatment constr
_refine_ls_matrix_type full
_refine_ls_number_parameters 455
_refine_ls_number_reflns 9221
_refine_ls_number_restraints 0
_refine_ls_restrained_S_all 1.128
_refine_ls_R_factor_all 0.0774
_refine_ls_R_factor_gt 0.0548
_refine_ls_shift/su_max 0.000
_refine_ls_shift/su_mean 0.000
_refine_ls_structure_factor_coef Fsqd
_refine_ls_weighting_details 'calc w=1/[\s^2^(Fo^2^)+(0.0416P)^2^+14.5400P] where P=(Fo^2^+2Fc^2^)/3'
_refine_ls_weighting_scheme calc
_refine_ls_wR_factor_gt 0.1058
_refine_ls_wR_factor_ref 0.1130
_reflns_number_gt 7222
_reflns_number_total 9221
_reflns_threshold_expression >2\s(I)
_cod_data_source_file c4nj00175c2.cif
_cod_data_source_block morsali14
_cod_original_sg_symbol_H-M 'P 21/c'
_cod_database_code 7054273

loop_
_symmetry_equiv_pos_as_xyz
'x, y, z'
'-x, y+1/2, -z+1/2'
'-x, -y, -z'
'x, -y-1/2, z-1/2'

loop_
_atom_site_label
_atom_site_type_symbol
_atom_site_fract_x
_atom_site_fract_y
_atom_site_fract_z
_atom_site_U_iso_or_equiv
_atom_site_adp_type
_atom_site_occupancy
_atom_site_symmetry_multiplicity
_atom_site_calc_flag
_atom_site_refinement_flags
C1 C 0.5832(7) 0.4125(8) 0.4531(5) 0.055(2) Uani 1 1 d .
C2 C 0.3982(7) 0.2657(7) 0.6016(5) 0.053(2) Uani 1 1 d .
C3 C 0.6467(6) 0.2231(8) 0.6563(5) 0.054(2) Uani 1 1 d .
H3 H 0.5969 0.2189 0.6686 0.065 Uiso 1 1 calc R
C4 C 0.7247(6) 0.2356(7) 0.7089(5) 0.048(2) Uani 1 1 d .
H4 H 0.7272 0.2417 0.7550 0.058 Uiso 1 1 calc R
C5 C 0.7992(5) 0.2390(7) 0.6908(4) 0.044(2) Uani 1 1 d .
C6 C 0.7918(6) 0.2323(8) 0.6218(5) 0.054(2) Uani 1 1 d .
H6 H 0.8404 0.2346 0.6079 0.064 Uiso 1 1 calc R
C7 C 0.7096(6) 0.2219(8) 0.5730(5) 0.059(3) Uani 1 1 d .
H7 H 0.7045 0.2184 0.5262 0.071 Uiso 1 1 calc R
C8 C 0.8872(6) 0.2480(8) 0.7454(4) 0.050(2) Uani 1 1 d .
C9 C 0.8939(8) 0.2681(12) 0.8173(5) 0.089(5) Uani 1 1 d .
H9A H 0.8679 0.2175 0.8349 0.133 Uiso 1 1 calc R
H9B H 0.8646 0.3263 0.8192 0.133 Uiso 1 1 calc R
H9C H 0.9537 0.2737 0.8451 0.133 Uiso 1 1 calc R
C10 C 0.3344(6) 0.2585(8) 0.3374(5) 0.058(3) Uani 1 1 d .
H10 H 0.3835 0.2630 0.3243 0.069 Uiso 1 1 calc R
C11 C 0.2555(6) 0.2611(9) 0.2861(5) 0.064(3) Uani 1 1 d .
H11 H 0.2516 0.2653 0.2396 0.077 Uiso 1 1 calc R
C12 C 0.1813(6) 0.2573(7) 0.3050(4) 0.048(2) Uani 1 1 d .
C13 C 0.1920(6) 0.2511(9) 0.3743(5) 0.060(3) Uani 1 1 d .
H13 H 0.1440 0.2495 0.3891 0.072 Uiso 1 1 calc R
C14 C 0.2735(6) 0.2473(9) 0.4219(5) 0.061(3) Uani 1 1 d .
H14 H 0.2793 0.2427 0.4688 0.073 Uiso 1 1 calc R
C15 C 0.0945(6) 0.2604(8) 0.2508(5) 0.060(3) Uani 1 1 d .
C16 C 0.0862(8) 0.2617(13) 0.1766(5) 0.094(5) Uani 1 1 d .
H16A H 0.0435 0.2162 0.1520 0.141 Uiso 1 1 calc R
H16B H 0.1407 0.2460 0.1715 0.141 Uiso 1 1 calc R
H16C H 0.0688 0.3237 0.1579 0.141 Uiso 1 1 calc R
N1 N 0.5402(7) 0.3556(7) 0.4670(5) 0.072(3) Uani 1 1 d .
N2 N 0.4459(6) 0.2598(7) 0.5709(4) 0.061(2) Uani 1 1 d .
N3 N 0.6387(4) 0.2167(6) 0.5899(4) 0.050(2) Uani 1 1 d .
N4 N 0.3451(5) 0.2499(7) 0.4043(4) 0.056(2) Uani 1 1 d .
N5 N 0.9509(5) 0.2348(8) 0.7222(4) 0.063(2) Uani 1 1 d .
N6 N 0.0317(5) 0.2601(8) 0.2752(4) 0.065(3) Uani 1 1 d .
S1 S 0.6406(2) 0.4954(2) 0.43512(15) 0.0724(8) Uani 1 1 d .
S2 S 0.3317(3) 0.2784(3) 0.6440(2) 0.1038(14) Uani 1 1 d .
Pb1 Pb 0.49872(2) 0.19700(3) 0.485920(17) 0.04394(10) Uani 1 1 d .
C17 C 0.4424(6) 0.4792(7) 0.0925(5) 0.051(2) Uani 1 1 d .
C18 C 0.5612(7) 0.2880(7) 0.3077(6) 0.058(3) Uani 1 1 d .
C19 C 0.7669(7) 0.5010(9) 0.3001(6) 0.066(3) Uani 1 1 d .
H19 H 0.7641 0.4973 0.3449 0.079 Uiso 1 1 calc R
C20 C 0.8467(6) 0.4989(9) 0.2916(5) 0.063(3) Uani 1 1 d .
H20 H 0.8962 0.4933 0.3303 0.075 Uiso 1 1 calc R
C21 C 0.8538(6) 0.5048(7) 0.2266(5) 0.052(2) Uani 1 1 d .
C22 C 0.7779(6) 0.5112(8) 0.1707(5) 0.054(2) Uani 1 1 d .
H22 H 0.7789 0.5149 0.1253 0.065 Uiso 1 1 calc R
C23 C 0.7003(6) 0.5118(8) 0.1844(5) 0.055(2) Uani 1 1 d .
H23 H 0.6496 0.5150 0.1466 0.066 Uiso 1 1 calc R
C24 C 0.9395(6) 0.5044(8) 0.2163(5) 0.056(3) Uani 1 1 d .
C25 C 0.9451(7) 0.5034(10) 0.1441(5) 0.077(4) Uani 1 1 d .
H25A H 1.0030 0.4886 0.1463 0.116 Uiso 1 1 calc R
H25B H 0.9294 0.5646 0.1231 0.116 Uiso 1 1 calc R
H25C H 0.9063 0.4565 0.1166 0.116 Uiso 1 1 calc R
C26 C 0.3243(7) 0.4993(9) 0.2368(6) 0.069(3) Uani 1 1 d .
H26 H 0.3285 0.4910 0.1927 0.083 Uiso 1 1 calc R
C27 C 0.2435(6) 0.4978(9) 0.2433(6) 0.066(3) Uani 1 1 d .
H27 H 0.1948 0.4898 0.2043 0.079 Uiso 1 1 calc R
C28 C 0.2351(5) 0.5082(7) 0.3080(5) 0.045(2) Uani 1 1 d .
C29 C 0.3109(6) 0.5220(8) 0.3629(5) 0.058(3) Uani 1 1 d .
H29 H 0.3089 0.5294 0.4078 0.070 Uiso 1 1 calc R
C30 C 0.3874(6) 0.5246(9) 0.3518(6) 0.062(3) Uani 1 1 d .
H30 H 0.4367 0.5361 0.3897 0.074 Uiso 1 1 calc R
C31 C 0.1483(6) 0.5087(7) 0.3173(5) 0.050(2) Uani 1 1 d .
C32 C 0.1418(7) 0.5119(12) 0.3866(6) 0.087(4) Uani 1 1 d .
H32A H 0.1206 0.5728 0.3943 0.130 Uiso 1 1 calc R
H32B H 0.1978 0.5015 0.4204 0.130 Uiso 1 1 calc R
H32C H 0.1028 0.4636 0.3911 0.130 Uiso 1 1 calc R
N7 N 0.4881(6) 0.4782(7) 0.1492(5) 0.070(3) Uani 1 1 d .
N8 N 0.5538(8) 0.3609(8) 0.2847(5) 0.082(3) Uani 1 1 d .
N9 N 0.6934(5) 0.5083(6) 0.2468(4) 0.055(2) Uani 1 1 d .
N10 N 0.3967(5) 0.5118(7) 0.2897(5) 0.058(2) Uani 1 1 d .
N11 N 1.0045(5) 0.5066(7) 0.2724(5) 0.064(2) Uani 1 1 d .
N12 N 0.0834(5) 0.5066(7) 0.2607(4) 0.063(2) Uani 1 1 d .
S3 S 0.3801(2) 0.4818(2) 0.01203(15) 0.0733(8) Uani 1 1 d .
S4 S 0.5706(3) 0.1844(2) 0.34176(18) 0.0862(10) Uani 1 1 d .
Pb2 Pb 0.54682(2) 0.53118(3) 0.273325(17) 0.04414(10) Uani 1 1 d .

loop_
_atom_site_aniso_label
_atom_site_aniso_U_11
_atom_site_aniso_U_22
_atom_site_aniso_U_33
_atom_site_aniso_U_23
_atom_site_aniso_U_13
_atom_site_aniso_U_12
C1 0.056(6) 0.066(7) 0.038(5) 0.008(5) 0.008(4) 0.004(5)
C2 0.062(6) 0.053(6) 0.044(5) -0.003(4) 0.017(5) -0.010(5)
C3 0.034(4) 0.079(7) 0.045(5) 0.003(5) 0.009(4) -0.006(4)
C4 0.044(5) 0.063(6) 0.037(4) 0.002(4) 0.013(4) -0.001(4)
C5 0.033(4) 0.064(6) 0.032(4) 0.001(4) 0.005(3) -0.009(4)
C6 0.036(4) 0.084(7) 0.040(5) 0.004(5) 0.012(4) -0.001(5)
C7 0.042(5) 0.098(9) 0.030(4) -0.005(5) 0.002(4) 0.002(5)
C8 0.039(5) 0.068(6) 0.037(4) 0.000(5) 0.002(4) -0.008(5)
C9 0.061(7) 0.168(14) 0.031(5) -0.018(7) 0.006(5) -0.034(8)
C10 0.037(5) 0.081(7) 0.057(6) 0.000(6) 0.020(4) 0.007(5)
C11 0.046(5) 0.106(9) 0.042(5) 0.018(6) 0.018(4) 0.025(6)
C12 0.038(4) 0.067(6) 0.032(4) 0.004(4) 0.001(3) 0.008(4)
C13 0.040(5) 0.094(8) 0.044(5) 0.004(5) 0.012(4) 0.005(5)
C14 0.044(5) 0.091(8) 0.044(5) 0.001(5) 0.011(4) 0.004(5)
C15 0.044(5) 0.081(7) 0.041(5) -0.003(5) -0.004(4) 0.021(5)
C16 0.054(6) 0.182(15) 0.036(5) -0.004(7) 0.003(5) 0.028(8)
N1 0.089(7) 0.068(6) 0.062(5) 0.011(5) 0.029(5) 0.007(6)
N2 0.056(5) 0.080(6) 0.049(4) -0.002(5) 0.021(4) 0.003(5)
N3 0.028(3) 0.076(6) 0.039(4) 0.002(4) 0.003(3) 0.003(4)
N4 0.039(4) 0.076(6) 0.047(4) 0.001(4) 0.004(3) 0.003(4)
N5 0.035(4) 0.104(7) 0.040(4) -0.001(5) 0.001(3) -0.003(4)
N6 0.034(4) 0.110(8) 0.041(4) 0.007(5) -0.001(3) -0.001(4)
S1 0.0780(19) 0.081(2) 0.0540(15) 0.0042(14) 0.0161(14) -0.0251(16)
S2 0.123(3) 0.112(3) 0.115(3) -0.015(2) 0.090(3) -0.021(2)
Pb1 0.03132(15) 0.0542(2) 0.04155(17) 0.00238(16) 0.00559(12) 0.00108(14)
C17 0.046(5) 0.051(6) 0.056(6) 0.001(5) 0.016(5) 0.001(4)
C18 0.076(7) 0.041(6) 0.073(7) -0.013(5) 0.047(6) -0.004(5)
C19 0.048(5) 0.099(9) 0.056(6) -0.020(6) 0.024(5) -0.010(6)
C20 0.037(5) 0.103(9) 0.050(5) -0.003(6) 0.015(4) 0.008(5)
C21 0.038(5) 0.067(6) 0.057(6) -0.021(5) 0.022(4) -0.004(4)
C22 0.041(5) 0.082(7) 0.042(5) -0.005(5) 0.017(4) 0.003(5)
C23 0.040(5) 0.072(7) 0.054(6) -0.007(5) 0.016(4) -0.006(5)
C24 0.034(4) 0.082(7) 0.052(6) -0.013(5) 0.013(4) 0.008(5)
C25 0.044(5) 0.141(12) 0.051(6) -0.018(7) 0.022(5) -0.005(6)
C26 0.043(5) 0.116(10) 0.057(6) -0.010(6) 0.030(5) -0.010(6)
C27 0.036(5) 0.110(9) 0.056(6) -0.021(6) 0.022(4) -0.013(5)
C28 0.031(4) 0.059(6) 0.051(5) -0.006(4) 0.020(4) 0.003(4)
C29 0.048(5) 0.076(7) 0.050(5) -0.007(5) 0.016(4) 0.008(5)
C30 0.033(4) 0.089(8) 0.061(6) 0.001(6) 0.011(4) 0.004(5)
C31 0.043(5) 0.060(6) 0.054(5) -0.015(5) 0.023(4) -0.001(4)
C32 0.051(6) 0.160(14) 0.062(7) -0.010(8) 0.036(5) -0.003(7)
N7 0.066(6) 0.087(7) 0.050(5) -0.001(5) 0.010(5) 0.005(5)
N8 0.122(9) 0.069(7) 0.063(6) 0.001(5) 0.044(6) -0.001(7)
N9 0.040(4) 0.072(6) 0.057(5) -0.011(4) 0.021(4) -0.003(4)
N10 0.040(4) 0.075(6) 0.065(5) 0.002(5) 0.026(4) 0.001(4)
N11 0.033(4) 0.105(7) 0.062(5) -0.017(5) 0.024(4) -0.003(4)
N12 0.032(4) 0.099(7) 0.058(5) -0.017(5) 0.017(4) -0.005(4)
S3 0.0705(18) 0.083(2) 0.0504(15) -0.0063(15) -0.0017(13) 0.0034(16)
S4 0.130(3) 0.0591(18) 0.075(2) 0.0031(16) 0.041(2) 0.0078(19)
Pb2 0.03167(15) 0.0575(2) 0.04584(18) -0.00106(16) 0.01621(13) -0.00085(15)

loop_
_atom_type_symbol
_atom_type_description
_atom_type_scat_dispersion_real
_atom_type_scat_dispersion_imag
_atom_type_scat_source
C C 0.0033 0.0016 'International Tables Vol C Tables 4.2.6.8 and 6.1.1.4'
H H 0.0000 0.0000 'International Tables Vol C Tables 4.2.6.8 and 6.1.1.4'
N N 0.0061 0.0033 'International Tables Vol C Tables 4.2.6.8 and 6.1.1.4'
S S 0.1246 0.1234 'International Tables Vol C Tables 4.2.6.8 and 6.1.1.4'
Pb Pb -3.3944 10.1111 'International Tables Vol C Tables 4.2.6.8 and 6.1.1.4'

loop_
_geom_angle_atom_site_label_1
_geom_angle_atom_site_label_2
_geom_angle_atom_site_label_3
_geom_angle
_geom_angle_site_symmetry_3
N1 C1 S1 177.3(11) .
N2 C2 S2 177.8(11) .
N3 C3 C4 123.8(9) .
N3 C3 H3 118.1 .
C4 C3 H3 118.1 .
C3 C4 C5 118.1(8) .
C3 C4 H4 121.0 .
C5 C4 H4 121.0 .
C6 C5 C4 118.6(8) .
C6 C5 C8 120.1(8) .
C4 C5 C8 121.3(8) .
C5 C6 C7 118.4(8) .
C5 C6 H6 120.8 .
C7 C6 H6 120.8 .
N3 C7 C6 123.4(8) .
N3 C7 H7 118.3 .
C6 C7 H7 118.3 .
N5 C8 C9 126.2(9) .
N5 C8 C5 114.2(8) .
C9 C8 C5 119.6(9) .
C8 C9 H9A 109.5 .
C8 C9 H9B 109.5 .
H9A C9 H9B 109.5 .
C8 C9 H9C 109.5 .
H9A C9 H9C 109.5 .
H9B C9 H9C 109.5 .
N4 C10 C11 124.1(9) .
N4 C10 H10 117.9 .
C11 C10 H10 117.9 .
C10 C11 C12 118.7(9) .
C10 C11 H11 120.7 .
C12 C11 H11 120.7 .
C13 C12 C11 117.5(8) .
C13 C12 C15 122.2(9) .
C11 C12 C15 120.3(8) .
C12 C13 C14 119.8(9) .
C12 C13 H13 120.1 .
C14 C13 H13 120.1 .
N4 C14 C13 123.2(9) .
N4 C14 H14 118.4 .
C13 C14 H14 118.4 .
N6 C15 C16 125.7(9) .
N6 C15 C12 114.0(8) .
C16 C15 C12 120.3(9) .
C15 C16 H16A 109.5 .
C15 C16 H16B 109.5 .
H16A C16 H16B 109.5 .
C15 C16 H16C 109.5 .
H16A C16 H16C 109.5 .
H16B C16 H16C 109.5 .
C1 N1 Pb1 155.0(9) .
C2 N2 Pb1 155.0(9) .
C7 N3 C3 117.7(7) .
C7 N3 Pb1 114.6(6) .
C3 N3 Pb1 127.7(6) .
C10 N4 C14 116.7(8) .
C10 N4 Pb1 116.9(6) .
C14 N4 Pb1 124.5(6) .
C8 N5 N6 112.5(8) 4_666
C15 N6 N5 112.1(8) 4_465
N2 Pb1 N1 87.6(3) .
N2 Pb1 N3 78.4(3) .
N1 Pb1 N3 79.0(3) .
N2 Pb1 N4 81.3(3) .
N1 Pb1 N4 84.1(3) .
N3 Pb1 N4 154.0(3) .
N7 C17 S3 178.4(10) .
N8 C18 S4 178.8(10) .
N9 C19 C20 122.8(10) .
N9 C19 H19 118.6 .
C20 C19 H19 118.6 .
C21 C20 C19 120.5(10) .
C21 C20 H20 119.7 .
C19 C20 H20 119.7 .
C20 C21 C22 117.3(8) .
C20 C21 C24 121.4(9) .
C22 C21 C24 121.3(9) .
C21 C22 C23 118.0(9) .
C21 C22 H22 121.0 .
C23 C22 H22 121.0 .
N9 C23 C22 124.8(9) .
N9 C23 H23 117.6 .
C22 C23 H23 117.6 .
N11 C24 C21 114.9(9) .
N11 C24 C25 124.9(9) .
C21 C24 C25 120.1(8) .
C24 C25 H25A 109.5 .
C24 C25 H25B 109.5 .
H25A C25 H25B 109.5 .
C24 C25 H25C 109.5 .
H25A C25 H25C 109.5 .
H25B C25 H25C 109.5 .
N10 C26 C27 123.7(10) .
N10 C26 H26 118.1 .
C27 C26 H26 118.1 .
C26 C27 C28 119.7(9) .
C26 C27 H27 120.2 .
C28 C27 H27 120.2 .
C27 C28 C29 116.2(8) .
C27 C28 C31 121.4(8) .
C29 C28 C31 122.4(8) .
C30 C29 C28 120.4(9) .
C30 C29 H29 119.8 .
C28 C29 H29 119.8 .
N10 C30 C29 123.9(10) .
N10 C30 H30 118.0 .
C29 C30 H30 118.0 .
N12 C31 C32 124.7(9) .
N12 C31 C28 115.3(8) .
C32 C31 C28 120.0(9) .
C31 C32 H32A 109.5 .
C31 C32 H32B 109.5 .
H32A C32 H32B 109.5 .
C31 C32 H32C 109.5 .
H32A C32 H32C 109.5 .
H32B C32 H32C 109.5 .
C17 N7 Pb2 156.3(9) .
C18 N8 Pb2 161.7(9) .
C23 N9 C19 116.5(8) .
C23 N9 Pb2 124.4(6) .
C19 N9 Pb2 118.8(6) .
C26 N10 C30 116.0(8) .
C26 N10 Pb2 122.7(6) .
C30 N10 Pb2 121.0(6) .
C24 N11 N12 113.2(8) 1_655
C31 N12 N11 112.9(8) 1_455
N8 Pb2 N7 77.8(3) .
N8 Pb2 N10 84.3(3) .
N7 Pb2 N10 91.8(3) .
N8 Pb2 N9 83.1(3) .
N7 Pb2 N9 80.3(3) .
N10 Pb2 N9 166.3(3) .

loop_
_geom_bond_atom_site_label_1
_geom_bond_atom_site_label_2
_geom_bond_distance
_geom_bond_site_symmetry_2
C1 N1 1.165(14) .
C1 S1 1.617(12) .
C2 N2 1.154(12) .
C2 S2 1.609(11) .
C3 N3 1.319(11) .
C3 C4 1.383(12) .
C3 H3 0.9300 .
C4 C5 1.388(12) .
C4 H4 0.9300 .
C5 C6 1.373(12) .
C5 C8 1.509(11) .
C6 C7 1.394(12) .
C6 H6 0.9300 .
C7 N3 1.318(12) .
C7 H7 0.9300 .
C8 N5 1.293(12) .
C8 C9 1.459(13) .
C9 H9A 0.9600 .
C9 H9B 0.9600 .
C9 H9C 0.9600 .
C10 N4 1.319(12) .
C10 C11 1.370(13) .
C10 H10 0.9300 .
C11 C12 1.393(13) .
C11 H11 0.9300 .
C12 C13 1.367(12) .
C12 C15 1.488(12) .
C13 C14 1.370(13) .
C13 H13 0.9300 .
C14 N4 1.337(12) .
C14 H14 0.9300 .
C15 N6 1.282(13) .
C15 C16 1.471(14) .
C16 H16A 0.9600 .
C16 H16B 0.9600 .
C16 H16C 0.9600 .
N1 Pb1 2.408(11) .
N2 Pb1 2.348(8) .
N3 Pb1 2.574(7) .
N4 Pb1 2.629(8) .
N5 N6 1.408(10) 4_666
N6 N5 1.408(10) 4_465
C17 N7 1.151(12) .
C17 S3 1.622(10) .
C18 N8 1.122(14) .
C18 S4 1.604(11) .
C19 N9 1.334(13) .
C19 C20 1.375(13) .
C19 H19 0.9300 .
C20 C21 1.368(14) .
C20 H20 0.9300 .
C21 C22 1.386(13) .
C21 C24 1.487(12) .
C22 C23 1.389(13) .
C22 H22 0.9300 .
C23 N9 1.314(12) .
C23 H23 0.9300 .
C24 N11 1.281(12) .
C24 C25 1.504(14) .
C25 H25A 0.9600 .
C25 H25B 0.9600 .
C25 H25C 0.9600 .
C26 N10 1.327(13) .
C26 C27 1.375(13) .
C26 H26 0.9300 .
C27 C28 1.376(13) .
C27 H27 0.9300 .
C28 C29 1.386(13) .
C28 C31 1.497(11) .
C29 C30 1.346(14) .
C29 H29 0.9300 .
C30 N10 1.335(13) .
C30 H30 0.9300 .
C31 N12 1.286(12) .
C31 C32 1.450(14) .
C32 H32A 0.9600 .
C32 H32B 0.9600 .
C32 H32C 0.9600 .
N7 Pb2 2.504(9) .
N8 Pb2 2.415(11) .
N9 Pb2 2.650(8) .
N10 Pb2 2.606(8) .
N11 N12 1.391(10) 1_655
N12 N11 1.391(10) 1_455

loop_
_geom_torsion_atom_site_label_1
_geom_torsion_atom_site_label_2
_geom_torsion_atom_site_label_3
_geom_torsion_atom_site_label_4
_geom_torsion
_geom_torsion_site_symmetry_4
N3 C3 C4 C5 -1.9(16) .
C3 C4 C5 C6 1.7(15) .
C3 C4 C5 C8 -177.2(9) .
C4 C5 C6 C7 -0.4(16) .
C8 C5 C6 C7 178.6(10) .
C5 C6 C7 N3 -1.1(18) .
C6 C5 C8 N5 -9.6(15) .
C4 C5 C8 N5 169.3(10) .
C6 C5 C8 C9 171.6(12) .
C4 C5 C8 C9 -9.5(16) .
N4 C10 C11 C12 2(2) .
C10 C11 C12 C13 0.0(18) .
C10 C11 C12 C15 179.7(11) .
C11 C12 C13 C14 -1.1(18) .
C15 C12 C13 C14 179.2(11) .
C12 C13 C14 N4 0(2) .
C13 C12 C15 N6 2.3(17) .
C11 C12 C15 N6 -177.5(11) .
C13 C12 C15 C16 -176.6(13) .
C11 C12 C15 C16 3.7(18) .
C6 C7 N3 C3 1.0(17) .
C6 C7 N3 Pb1 -179.8(9) .
C4 C3 N3 C7 0.5(16) .
C4 C3 N3 Pb1 -178.6(8) .
C11 C10 N4 C14 -2.6(18) .
C11 C10 N4 Pb1 162.4(10) .
C13 C14 N4 C10 1.4(18) .
C13 C14 N4 Pb1 -162.4(9) .
C9 C8 N5 N6 1.2(18) 4_666
C5 C8 N5 N6 -177.5(9) 4_666
C16 C15 N6 N5 -2.5(19) 4_465
C12 C15 N6 N5 178.7(10) 4_465
C2 N2 Pb1 N1 142(2) .
C2 N2 Pb1 N3 -138(2) .
C2 N2 Pb1 N4 58(2) .
C1 N1 Pb1 N2 148(2) .
C1 N1 Pb1 N3 69(2) .
C1 N1 Pb1 N4 -131(2) .
C7 N3 Pb1 N2 -157.9(8) .
C3 N3 Pb1 N2 21.2(9) .
C7 N3 Pb1 N1 -68.1(8) .
C3 N3 Pb1 N1 111.0(9) .
C7 N3 Pb1 N4 -118.4(8) .
C3 N3 Pb1 N4 60.8(11) .
C10 N4 Pb1 N2 161.8(9) .
C14 N4 Pb1 N2 -34.5(9) .
C10 N4 Pb1 N1 73.3(8) .
C14 N4 Pb1 N1 -123.0(10) .
C10 N4 Pb1 N3 122.7(8) .
C14 N4 Pb1 N3 -73.6(12) .
N9 C19 C20 C21 0(2) .
C19 C20 C21 C22 -1.2(18) .
C19 C20 C21 C24 178.8(11) .
C20 C21 C22 C23 0.5(16) .
C24 C21 C22 C23 -179.5(10) .
C21 C22 C23 N9 1.1(17) .
C20 C21 C24 N11 -5.9(16) .
C22 C21 C24 N11 174.1(10) .
C20 C21 C24 C25 175.3(11) .
C22 C21 C24 C25 -4.7(17) .
N10 C26 C27 C28 -1(2) .
C26 C27 C28 C29 1.5(17) .
C26 C27 C28 C31 178.9(11) .
C27 C28 C29 C30 0.0(17) .
C31 C28 C29 C30 -177.4(11) .
C28 C29 C30 N10 -2.0(19) .
C27 C28 C31 N12 -5.4(15) .
C29 C28 C31 N12 171.8(10) .
C27 C28 C31 C32 174.9(12) .
C29 C28 C31 C32 -7.8(16) .
C22 C23 N9 C19 -1.9(17) .
C22 C23 N9 Pb2 172.0(8) .
C20 C19 N9 C23 1.1(17) .
C20 C19 N9 Pb2 -173.1(9) .
C27 C26 N10 C30 -0.8(19) .
C27 C26 N10 Pb2 -173.6(10) .
C29 C30 N10 C26 2.4(18) .
C29 C30 N10 Pb2 175.4(9) .
C21 C24 N11 N12 -179.7(9) 1_655
C25 C24 N11 N12 -1.0(17) 1_655
C32 C31 N12 N11 -0.8(17) 1_455
C28 C31 N12 N11 179.6(9) 1_455
C18 N8 Pb2 N7 -169(4) .
C18 N8 Pb2 N10 -75(3) .
C18 N8 Pb2 N9 110(3) .
C17 N7 Pb2 N8 139(2) .
C17 N7 Pb2 N10 55(2) .
C17 N7 Pb2 N9 -136(2) .
C26 N10 Pb2 N8 -90.0(9) .
C30 N10 Pb2 N8 97.5(9) .
C26 N10 Pb2 N7 -12.4(9) .
C30 N10 Pb2 N7 175.1(9) .
C26 N10 Pb2 N9 -66.9(16) .
C30 N10 Pb2 N9 120.6(12) .
C23 N9 Pb2 N8 102.8(9) .
C19 N9 Pb2 N8 -83.5(8) .
C23 N9 Pb2 N7 24.0(8) .
C19 N9 Pb2 N7 -162.3(9) .
C23 N9 Pb2 N10 79.7(15) .
C19 N9 Pb2 N10 -106.6(13) .
